data_7226471
loop_
_publ_author_name
'Blackholly, Laura R.'
'Shepherd, Helena J.'
'Hiscock, Jennifer R.'

_publ_section_title
;
 &#x2018;Frustrated&#x2019; hydrogen bond mediated amphiphile
 self-assembly -- a solid state study
;
_journal_issue 37
_journal_name_full CrystEngComm
_journal_page_first 7021
_journal_paper_doi 10.1039/C6CE01493C
_journal_volume 18
_journal_year 2016
_chemical_formula_moiety 'C9 H8 F3 N2 O4 S, C16 H36 N, H O0.5'
_chemical_formula_sum 'C25 H45 F3 N3 O4.5 S'
_chemical_formula_weight 548.70
_chemical_name_systematic
;
 ?
;
_space_group_crystal_system monoclinic
_space_group_IT_number 15
_space_group_name_Hall '-C 2yc'
_space_group_name_H-M_alt 'C 1 2/c 1'
_symmetry_space_group_name_Hall '-C 2yc'
_symmetry_space_group_name_H-M 'C 1 2/c 1'
_atom_sites_solution_hydrogens mixed
_audit_creation_date 2016-08-05
_audit_creation_method
;
Olex2 1.2-alpha
(compiled 2016.07.26 svn.r3321 for OlexSys, GUI svn.r5206)
;
_audit_update_record
;
2016-08-16 deposited with the CCDC.
2016-08-25 downloaded from the CCDC.
;
_cell_angle_alpha 90
_cell_angle_beta 110.145(4)
_cell_angle_gamma 90
_cell_formula_units_Z 8
_cell_length_a 19.4863(8)
_cell_length_b 16.9500(6)
_cell_length_c 19.0704(5)
_cell_measurement_reflns_used 4100
_cell_measurement_temperature 100(1)
_cell_measurement_theta_max 72.4260
_cell_measurement_theta_min 3.5450
_cell_volume 5913.5(4)
_computing_cell_refinement 'CrysAlisPro 1.171.38.41 (Rigaku OD, 2015)'
_computing_data_collection 'CrysAlisPro 1.171.38.41 (Rigaku OD, 2015)'
_computing_data_reduction 'CrysAlisPro 1.171.38.41 (Rigaku OD, 2015)'
_computing_molecular_graphics 'Olex2 (Dolomanov et al., 2009)'
_computing_publication_material 'Olex2 (Dolomanov et al., 2009)'
_computing_structure_refinement 'ShelXL (Sheldrick, 2015)'
_diffrn_ambient_temperature 100.00(10)
_diffrn_detector_area_resol_mean 5.2887
_diffrn_detector_type AtlasS2
_diffrn_measured_fraction_theta_full 0.994
_diffrn_measured_fraction_theta_max 0.994
_diffrn_measurement_details
;
List of Runs (angles in degrees, time in seconds):

  1  \w    -65.00 -13.00   1.00    5.00    --  -40.62 -77.00  90.00   52
  2  \w   -112.00 -82.00   1.00    5.00    --  -40.62 -77.00  90.00   30
  3  \w     41.00  87.00   1.00    5.00    --   40.62-125.00   0.00   46
  4  \w      0.00  98.00   1.00    5.00    --   40.62  19.00   0.00   98
  5  \w     80.00 172.00   1.00   20.00    --  105.19  61.00 150.00   92
  6  \w     33.00 131.00   1.00   20.00    --  105.19 -61.00   0.00   98
  7  \w     60.00 159.00   1.00   20.00    --  105.19  15.00 120.00   99
  8  \w     32.00 108.00   1.00   20.00    --  105.19 -45.00-150.00   76
;
_diffrn_measurement_device 'four-circle diffractometer'
_diffrn_measurement_device_type 'SuperNova, Dual, Cu at zero, AtlasS2'
_diffrn_measurement_method '\w scans'
_diffrn_radiation_type CuK\a
_diffrn_radiation_wavelength 1.54184
_diffrn_reflns_av_R_equivalents 0.0146
_diffrn_reflns_av_unetI/netI 0.0200
_diffrn_reflns_Laue_measured_fraction_full 0.994
_diffrn_reflns_Laue_measured_fraction_max 0.994
_diffrn_reflns_limit_h_max 23
_diffrn_reflns_limit_h_min -18
_diffrn_reflns_limit_k_max 20
_diffrn_reflns_limit_k_min -14
_diffrn_reflns_limit_l_max 22
_diffrn_reflns_limit_l_min -20
_diffrn_reflns_number 9536
_diffrn_reflns_point_group_measured_fraction_full 0.994
_diffrn_reflns_point_group_measured_fraction_max 0.994
_diffrn_reflns_theta_full 66.600
_diffrn_reflns_theta_max 66.600
_diffrn_reflns_theta_min 3.555
_exptl_absorpt_coefficient_mu 1.438
_exptl_absorpt_correction_T_max 0.991
_exptl_absorpt_correction_T_min 0.978
_exptl_absorpt_correction_type gaussian
_exptl_absorpt_process_details
;
CrysAlisPro 1.171.38.41 (Rigaku Oxford Diffraction, 2015)
Numerical absorption correction based on gaussian integration over
            a multifaceted crystal model
Empirical absorption correction using spherical harmonics,
 implemented in SCALE3 ABSPACK scaling algorithm.
;
_exptl_crystal_colour 'clear colourless'
_exptl_crystal_colour_lustre clear
_exptl_crystal_colour_primary colourless
_exptl_crystal_density_diffrn 1.233
_exptl_crystal_description needle
_exptl_crystal_F_000 2360
_exptl_crystal_size_max 0.212
_exptl_crystal_size_mid 0.083
_exptl_crystal_size_min 0.067
_refine_diff_density_max 0.504
_refine_diff_density_min -0.471
_refine_diff_density_rms 0.043
_refine_ls_extinction_method none
_refine_ls_goodness_of_fit_ref 1.045
_refine_ls_hydrogen_treatment constr
_refine_ls_matrix_type full
_refine_ls_number_parameters 486
_refine_ls_number_reflns 5202
_refine_ls_number_restraints 351
_refine_ls_restrained_S_all 1.037
_refine_ls_R_factor_all 0.0690
_refine_ls_R_factor_gt 0.0602
_refine_ls_shift/su_max 0.000
_refine_ls_shift/su_mean 0.000
_refine_ls_structure_factor_coef Fsqd
_refine_ls_weighting_details 'w=1/[\s^2^(Fo^2^)+(0.0620P)^2^+10.9899P] where P=(Fo^2^+2Fc^2^)/3'
_refine_ls_weighting_scheme calc
_refine_ls_wR_factor_gt 0.1485
_refine_ls_wR_factor_ref 0.1558
_reflns_Friedel_coverage 0.000
_reflns_number_gt 4441
_reflns_number_total 5202
_reflns_threshold_expression 'I > 2\s(I)'
_cod_data_source_file c6ce01493c2.cif
_cod_data_source_block compound_4
_cod_depositor_comments 'Adding full bibliography for 7226468--7226476.cif.'
_cod_original_formula_sum 'C25 H45 F3 N3 O4.50 S'
_cod_database_code 7226471
_shelx_space_group_comment
;
The symmetry employed for this shelxl refinement is uniquely defined
by the following loop, which should always be used as a source of
symmetry information in preference to the above space-group names.
They are only intended as comments.
;
_olex2_refinement_description
;
1. Fixed Uiso
 At 1.2 times of:
  All C(H) groups, All C(H,H) groups, All N(H) groups
 At 1.5 times of:
  All C(H,H,H) groups, All O(H) groups
2. Uiso/Uaniso restraints and constraints
C21B \\sim C21A: within 2A with sigma of 0.04 and sigma for terminal atoms of
0.08
3. Rigid body (RIGU) restrains
 All non-hydrogen atoms
 with sigma for 1-2 distances of 0.004 and sigma for 1-3 distances of 0.004
4. Others
 Sof(C22B)=Sof(H22C)=Sof(H22D)=Sof(C14B)=Sof(H14C)=Sof(H14D)=Sof(C10B)=
 Sof(H10C)=Sof(H10D)=Sof(C18B)=Sof(H18C)=Sof(H18D)=Sof(C15B)=Sof(H15C)=
 Sof(H15D)=Sof(C11B)=Sof(H11C)=Sof(H11D)=Sof(C19B)=Sof(H19C)=Sof(H19D)=
 Sof(C23B)=Sof(H23C)=Sof(H23D)=Sof(C12B)=Sof(H12C)=Sof(H12D)=Sof(C16B)=
 Sof(H16C)=Sof(H16D)=Sof(C20B)=Sof(H20C)=Sof(H20D)=Sof(C24B)=Sof(H24C)=
 Sof(H24D)=Sof(C13B)=Sof(H13D)=Sof(H13E)=Sof(H13F)=Sof(C17B)=Sof(H17D)=
 Sof(H17E)=Sof(H17F)=Sof(C21B)=Sof(H21D)=Sof(H21E)=Sof(H21F)=Sof(C25B)=
 Sof(H25D)=Sof(H25E)=Sof(H25F)=1-FVAR(1)
 Sof(C15A)=Sof(H15A)=Sof(H15B)=Sof(C23A)=Sof(H23A)=Sof(H23B)=Sof(C11A)=
 Sof(H11A)=Sof(H11B)=Sof(C22A)=Sof(H22A)=Sof(H22B)=Sof(C10A)=Sof(H10A)=
 Sof(H10B)=Sof(C14A)=Sof(H14A)=Sof(H14B)=Sof(C13A)=Sof(H13A)=Sof(H13B)=
 Sof(H13C)=Sof(C19A)=Sof(H19A)=Sof(H19B)=Sof(C18A)=Sof(H18A)=Sof(H18B)=
 Sof(C16A)=Sof(H16A)=Sof(H16B)=Sof(C17A)=Sof(H17A)=Sof(H17B)=Sof(H17C)=
 Sof(C25A)=Sof(H25A)=Sof(H25B)=Sof(H25C)=Sof(C24A)=Sof(H24A)=Sof(H24B)=
 Sof(C12A)=Sof(H12A)=Sof(H12B)=Sof(C21A)=Sof(H21A)=Sof(H21B)=Sof(H21C)=
 Sof(C20A)=Sof(H20A)=Sof(H20B)=FVAR(1)
5.a Free rotating group:
 O5(H5)
5.b Secondary CH2 refined with riding coordinates:
 C9(H9A,H9B), C15A(H15A,H15B), C23A(H23A,H23B), C11A(H11A,H11B), C22A(H22A,
 H22B), C10A(H10A,H10B), C14A(H14A,H14B), C19A(H19A,H19B), C18A(H18A,H18B),
 C16A(H16A,H16B), C24A(H24A,H24B), C12A(H12A,H12B), C20A(H20A,H20B), C22B(H22C,
 H22D), C14B(H14C,H14D), C10B(H10C,H10D), C18B(H18C,H18D), C15B(H15C,H15D),
 C11B(H11C,H11D), C19B(H19C,H19D), C23B(H23C,H23D), C12B(H12C,H12D), C16B(H16C,
 H16D), C20B(H20C,H20D), C24B(H24C,H24D)
5.c Aromatic/amide H refined with riding coordinates:
 N1(H1), N2(H2), C6(H6), C7(H7), C4(H4), C3(H3)
5.d Idealised Me refined as rotating group:
 C13A(H13A,H13B,H13C), C17A(H17A,H17B,H17C), C25A(H25A,H25B,H25C), C21A(H21A,
 H21B,H21C), C13B(H13D,H13E,H13F), C17B(H17D,H17E,H17F), C21B(H21D,H21E,H21F),
 C25B(H25D,H25E,H25F)
;
_shelx_shelxl_version_number 2014/7
_olex2_submission_special_instructions 'No special instructions were received'
_oxdiff_exptl_absorpt_empirical_details
;
Empirical correction (ABSPACK) includes:
- Absorption correction using spherical harmonics
- Frame scaling
;

loop_
_space_group_symop_operation_xyz
'x, y, z'
'-x, y, -z+1/2'
'x+1/2, y+1/2, z'
'-x+1/2, y+1/2, -z+1/2'
'-x, -y, -z'
'x, -y, z-1/2'
'-x+1/2, -y+1/2, -z'
'x+1/2, -y+1/2, z-1/2'

loop_
_atom_site_label
_atom_site_type_symbol
_atom_site_fract_x
_atom_site_fract_y
_atom_site_fract_z
_atom_site_U_iso_or_equiv
_atom_site_adp_type
_atom_site_occupancy
_atom_site_site_symmetry_order
_atom_site_calc_flag
_atom_site_refinement_flags_posn
_atom_site_refinement_flags_adp
_atom_site_refinement_flags_occupancy
_atom_site_disorder_assembly
_atom_site_disorder_group
S1 S 0.43328(4) 0.91366(4) 0.10600(3) 0.0520(2) Uani 1 1 d . U . . .
O3 O 0.49765(10) 0.95653(12) 0.15468(10) 0.0533(5) Uani 1 1 d . U . . .
N3 N 0.15271(10) 0.64284(12) 0.15520(10) 0.0351(4) Uani 1 1 d . U . . .
O1 O 0.34776(9) 0.74612(12) 0.17818(11) 0.0565(5) Uani 1 1 d . U . . .
O4 O 0.45316(11) 0.83410(12) 0.09121(10) 0.0558(5) Uani 1 1 d . U . . .
O5 O 0.0000 0.5803(2) 0.2500 0.0761(10) Uani 1 2 d S TU P . .
H5 H 0.0025 0.5475 0.2859 0.114 Uiso 1 1 d G . . . .
O2 O 0.39022(14) 0.95708(14) 0.04055(11) 0.0747(7) Uani 1 1 d . U . . .
N1 N 0.43596(11) 0.74579(15) 0.29496(12) 0.0493(5) Uani 1 1 d . U . . .
H1 H 0.4606 0.7773 0.3316 0.059 Uiso 1 1 calc R . . . .
F1 F 0.49785(14) 0.40051(15) 0.43279(14) 0.1037(8) Uani 1 1 d . U . . .
N2 N 0.40619(11) 0.85979(14) 0.22675(12) 0.0473(5) Uani 1 1 d . U . . .
H2 H 0.4345 0.8841 0.2671 0.057 Uiso 1 1 calc R . . . .
C6 C 0.41232(13) 0.60667(18) 0.25615(16) 0.0504(7) Uani 1 1 d . U . . .
H6 H 0.3818 0.6211 0.2072 0.060 Uiso 1 1 calc R . . . .
F3 F 0.44034(15) 0.37197(14) 0.31873(14) 0.1061(8) Uani 1 1 d . U . . .
C8 C 0.39381(13) 0.78128(17) 0.22969(15) 0.0466(6) Uani 1 1 d . U . . .
C5 C 0.44380(13) 0.66499(18) 0.30927(15) 0.0500(7) Uani 1 1 d . U . . .
C9 C 0.37417(14) 0.90346(18) 0.15964(17) 0.0543(7) Uani 1 1 d . U . . .
H9A H 0.3609 0.9566 0.1723 0.065 Uiso 1 1 calc R . . . .
H9B H 0.3286 0.8768 0.1287 0.065 Uiso 1 1 calc R . . . .
F2 F 0.55392(15) 0.40103(16) 0.3554(2) 0.1275(11) Uani 1 1 d . U . . .
C7 C 0.42551(14) 0.52841(19) 0.27467(19) 0.0583(7) Uani 1 1 d . U . . .
H7 H 0.4033 0.4893 0.2382 0.070 Uiso 1 1 calc R . . . .
C2 C 0.47055(16) 0.5051(2) 0.34549(19) 0.0662(9) Uani 1 1 d . U . . .
C15A C 0.0152(5) 0.6843(6) 0.0999(7) 0.047(2) Uani 0.550(3) 1 d . U . A 1
H15A H 0.0150 0.6911 0.1514 0.056 Uiso 0.550(3) 1 calc R . . A 1
H15B H 0.0269 0.7359 0.0825 0.056 Uiso 0.550(3) 1 calc R . . A 1
C4 C 0.48787(17) 0.6416(2) 0.38114(17) 0.0650(9) Uani 1 1 d . U . . .
H4 H 0.5086 0.6804 0.4184 0.078 Uiso 1 1 calc R . . . .
C23A C 0.2316(3) 0.6367(4) 0.2901(4) 0.0414(14) Uani 0.550(3) 1 d . U . A 1
H23A H 0.2649 0.5999 0.2775 0.050 Uiso 0.550(3) 1 calc R . . A 1
H23B H 0.2500 0.6910 0.2889 0.050 Uiso 0.550(3) 1 calc R . . A 1
C3 C 0.50143(19) 0.5628(2) 0.3985(2) 0.0763(10) Uani 1 1 d . U . . .
H3 H 0.5322 0.5480 0.4472 0.092 Uiso 1 1 calc R . . . .
C11A C 0.1718(3) 0.7505(4) 0.0672(3) 0.0405(13) Uani 0.550(3) 1 d . U . A 1
H11A H 0.1279 0.7285 0.0286 0.049 Uiso 0.550(3) 1 calc R . . A 1
H11B H 0.2154 0.7281 0.0591 0.049 Uiso 0.550(3) 1 calc R . . A 1
C22A C 0.1559(2) 0.6296(3) 0.2321(2) 0.0375(10) Uani 0.550(3) 1 d . U . A 1
H22A H 0.1368 0.5762 0.2355 0.045 Uiso 0.550(3) 1 calc R . . A 1
H22B H 0.1233 0.6681 0.2440 0.045 Uiso 0.550(3) 1 calc R . . A 1
C10A C 0.1720(2) 0.7271(3) 0.1431(2) 0.0343(10) Uani 0.550(3) 1 d . U . A 1
H10A H 0.1375 0.7622 0.1560 0.041 Uiso 0.550(3) 1 calc R . . A 1
H10B H 0.2214 0.7381 0.1794 0.041 Uiso 0.550(3) 1 calc R . . A 1
C14A C 0.0728(2) 0.6246(3) 0.1000(2) 0.0377(10) Uani 0.550(3) 1 d . U . A 1
H14A H 0.0742 0.6209 0.0487 0.045 Uiso 0.550(3) 1 calc R . . A 1
H14B H 0.0579 0.5724 0.1129 0.045 Uiso 0.550(3) 1 calc R . . A 1
C13A C 0.1878(3) 0.8677(4) -0.0078(3) 0.0511(14) Uani 0.550(3) 1 d . U . A 1
H13A H 0.1537 0.8430 -0.0528 0.077 Uiso 0.550(3) 1 calc GR . . A 1
H13B H 0.2380 0.8540 -0.0030 0.077 Uiso 0.550(3) 1 calc GR . . A 1
H13C H 0.1818 0.9251 -0.0115 0.077 Uiso 0.550(3) 1 calc GR . . A 1
C19A C 0.1986(6) 0.5031(7) 0.1493(8) 0.054(3) Uani 0.550(3) 1 d . U . A 1
H19A H 0.1473 0.4849 0.1284 0.065 Uiso 0.550(3) 1 calc R . . A 1
H19B H 0.2149 0.4971 0.2043 0.065 Uiso 0.550(3) 1 calc R . . A 1
C18A C 0.2022(2) 0.5875(3) 0.1307(2) 0.0385(10) Uani 0.550(3) 1 d . U . A 1
H18A H 0.1893 0.5923 0.0759 0.046 Uiso 0.550(3) 1 calc R . . A 1
H18B H 0.2533 0.6057 0.1541 0.046 Uiso 0.550(3) 1 calc R . . A 1
C16A C -0.0593(3) 0.6576(4) 0.0497(4) 0.0546(13) Uani 0.550(3) 1 d . U . A 1
H16A H -0.0595 0.6532 -0.0022 0.066 Uiso 0.550(3) 1 calc R . . A 1
H16B H -0.0697 0.6048 0.0657 0.066 Uiso 0.550(3) 1 calc R . . A 1
C17A C -0.1181(5) 0.7141(8) 0.0515(8) 0.108(4) Uani 0.550(3) 1 d . U . A 1
H17A H -0.1661 0.6917 0.0236 0.163 Uiso 0.550(3) 1 calc GR . . A 1
H17B H -0.1121 0.7643 0.0287 0.163 Uiso 0.550(3) 1 calc GR . . A 1
H17C H -0.1144 0.7233 0.1034 0.163 Uiso 0.550(3) 1 calc GR . . A 1
C25A C 0.3058(4) 0.6206(5) 0.4269(4) 0.0703(18) Uani 0.550(3) 1 d . U . A 1
H25A H 0.3374 0.5810 0.4162 0.105 Uiso 0.550(3) 1 calc GR . . A 1
H25B H 0.3003 0.6087 0.4750 0.105 Uiso 0.550(3) 1 calc GR . . A 1
H25C H 0.3277 0.6730 0.4291 0.105 Uiso 0.550(3) 1 calc GR . . A 1
C24A C 0.2324(4) 0.6192(5) 0.3667(3) 0.082(2) Uani 0.550(3) 1 d . U . A 1
H24A H 0.2106 0.5664 0.3663 0.098 Uiso 0.550(3) 1 calc R . . A 1
H24B H 0.2007 0.6580 0.3795 0.098 Uiso 0.550(3) 1 calc R . . A 1
C12A C 0.1722(3) 0.8387(3) 0.0595(3) 0.0421(11) Uani 0.550(3) 1 d . U . A 1
H12A H 0.1239 0.8592 0.0573 0.051 Uiso 0.550(3) 1 calc R . . A 1
H12B H 0.2093 0.8608 0.1047 0.051 Uiso 0.550(3) 1 calc R . . A 1
C1 C 0.4905(2) 0.4209(2) 0.3621(2) 0.0844(11) Uani 1 1 d . U . . .
C21A C 0.2462(10) 0.3658(8) 0.1511(10) 0.142(7) Uani 0.550(3) 1 d . U . A 1
H21A H 0.2731 0.3300 0.1294 0.212 Uiso 0.550(3) 1 calc GR . . A 1
H21B H 0.1958 0.3472 0.1384 0.212 Uiso 0.550(3) 1 calc GR . . A 1
H21C H 0.2699 0.3668 0.2055 0.212 Uiso 0.550(3) 1 calc GR . . A 1
C20A C 0.2461(4) 0.4515(3) 0.1187(3) 0.0519(13) Uani 0.550(3) 1 d . U . A 1
H20A H 0.2966 0.4725 0.1345 0.062 Uiso 0.550(3) 1 calc R . . A 1
H20B H 0.2260 0.4504 0.0635 0.062 Uiso 0.550(3) 1 calc R . . A 1
C22B C 0.2138(3) 0.6620(3) 0.2343(3) 0.0357(12) Uani 0.450(3) 1 d . U . A 2
H22C H 0.2623 0.6582 0.2286 0.043 Uiso 0.450(3) 1 calc R . . A 2
H22D H 0.2073 0.7174 0.2473 0.043 Uiso 0.450(3) 1 calc R . . A 2
C14B C 0.0822(3) 0.6710(4) 0.1617(3) 0.0430(13) Uani 0.450(3) 1 d . U . A 2
H14C H 0.0731 0.6424 0.2029 0.052 Uiso 0.450(3) 1 calc R . . A 2
H14D H 0.0864 0.7279 0.1742 0.052 Uiso 0.450(3) 1 calc R . . A 2
C10B C 0.1747(3) 0.6857(3) 0.0984(3) 0.0357(12) Uani 0.450(3) 1 d . U . A 2
H10C H 0.1452 0.6650 0.0486 0.043 Uiso 0.450(3) 1 calc R . . A 2
H10D H 0.2264 0.6727 0.1067 0.043 Uiso 0.450(3) 1 calc R . . A 2
C18B C 0.1506(3) 0.5557(3) 0.1439(3) 0.0388(12) Uani 0.450(3) 1 d . U . A 2
H18C H 0.1124 0.5442 0.0952 0.047 Uiso 0.450(3) 1 calc R . . A 2
H18D H 0.1346 0.5314 0.1829 0.047 Uiso 0.450(3) 1 calc R . . A 2
C15B C 0.0196(7) 0.6587(7) 0.0917(8) 0.047(3) Uani 0.450(3) 1 d . U . A 2
H15C H 0.0115 0.6013 0.0827 0.056 Uiso 0.450(3) 1 calc R . . A 2
H15D H 0.0315 0.6812 0.0494 0.056 Uiso 0.450(3) 1 calc R . . A 2
C11B C 0.1672(4) 0.7745(4) 0.0963(5) 0.0467(17) Uani 0.450(3) 1 d . U . A 2
H11C H 0.1971 0.7969 0.1453 0.056 Uiso 0.450(3) 1 calc R . . A 2
H11D H 0.1155 0.7891 0.0866 0.056 Uiso 0.450(3) 1 calc R . . A 2
C19B C 0.2204(8) 0.5142(8) 0.1454(11) 0.057(3) Uani 0.450(3) 1 d . U . A 2
H19C H 0.2365 0.5351 0.1052 0.068 Uiso 0.450(3) 1 calc R . . A 2
H19D H 0.2597 0.5237 0.1939 0.068 Uiso 0.450(3) 1 calc R . . A 2
C23B C 0.2145(5) 0.6101(5) 0.2994(4) 0.0457(19) Uani 0.450(3) 1 d . U . A 2
H23C H 0.2235 0.5546 0.2888 0.055 Uiso 0.450(3) 1 calc R . . A 2
H23D H 0.1664 0.6128 0.3061 0.055 Uiso 0.450(3) 1 calc R . . A 2
C12B C 0.1923(3) 0.8083(5) 0.0352(4) 0.0507(16) Uani 0.450(3) 1 d . U . A 2
H12C H 0.1631 0.7849 -0.0134 0.061 Uiso 0.450(3) 1 calc R . . A 2
H12D H 0.2442 0.7943 0.0456 0.061 Uiso 0.450(3) 1 calc R . . A 2
C16B C -0.0506(4) 0.6966(6) 0.0942(5) 0.073(2) Uani 0.450(3) 1 d . U . A 2
H16C H -0.0635 0.6725 0.1353 0.087 Uiso 0.450(3) 1 calc R . . A 2
H16D H -0.0417 0.7535 0.1054 0.087 Uiso 0.450(3) 1 calc R . . A 2
C20B C 0.2051(5) 0.4275(5) 0.1344(6) 0.087(3) Uani 0.450(3) 1 d . U . A 2
H20C H 0.1826 0.4100 0.1710 0.105 Uiso 0.450(3) 1 calc R . . A 2
H20D H 0.1685 0.4197 0.0840 0.105 Uiso 0.450(3) 1 calc R . . A 2
C24B C 0.2742(5) 0.6374(4) 0.3708(4) 0.0514(16) Uani 0.450(3) 1 d . U . A 2
H24C H 0.2605 0.6893 0.3858 0.062 Uiso 0.450(3) 1 calc R . . A 2
H24D H 0.3205 0.6442 0.3608 0.062 Uiso 0.450(3) 1 calc R . . A 2
C13B C 0.1838(4) 0.8982(5) 0.0310(7) 0.085(3) Uani 0.450(3) 1 d . U . A 2
H13D H 0.1318 0.9118 0.0115 0.127 Uiso 0.450(3) 1 calc GR . . A 2
H13E H 0.2080 0.9195 -0.0021 0.127 Uiso 0.450(3) 1 calc GR . . A 2
H13F H 0.2062 0.9207 0.0811 0.127 Uiso 0.450(3) 1 calc GR . . A 2
C17B C -0.1150(6) 0.6873(8) 0.0213(8) 0.091(4) Uani 0.450(3) 1 d . U . A 2
H17D H -0.1234 0.6312 0.0092 0.137 Uiso 0.450(3) 1 calc GR . . A 2
H17E H -0.1041 0.7145 -0.0190 0.137 Uiso 0.450(3) 1 calc GR . . A 2
H17F H -0.1589 0.7104 0.0271 0.137 Uiso 0.450(3) 1 calc GR . . A 2
C21B C 0.2666(5) 0.3767(6) 0.1416(7) 0.053(2) Uani 0.450(3) 1 d . U . A 2
H21D H 0.2908 0.3940 0.1070 0.079 Uiso 0.450(3) 1 calc GR . . A 2
H21E H 0.2494 0.3223 0.1299 0.079 Uiso 0.450(3) 1 calc GR . . A 2
H21F H 0.3013 0.3792 0.1929 0.079 Uiso 0.450(3) 1 calc GR . . A 2
C25B C 0.2862(6) 0.5787(6) 0.4347(4) 0.076(3) Uani 0.450(3) 1 d . U . A 2
H25D H 0.2999 0.5273 0.4200 0.113 Uiso 0.450(3) 1 calc GR . . A 2
H25E H 0.2410 0.5733 0.4460 0.113 Uiso 0.450(3) 1 calc GR . . A 2
H25F H 0.3255 0.5978 0.4791 0.113 Uiso 0.450(3) 1 calc GR . . A 2

loop_
_atom_site_aniso_label
_atom_site_aniso_U_11
_atom_site_aniso_U_22
_atom_site_aniso_U_33
_atom_site_aniso_U_23
_atom_site_aniso_U_13
_atom_site_aniso_U_12
S1 0.0566(4) 0.0553(4) 0.0324(3) 0.0063(3) 0.0003(3) 0.0061(3)
O3 0.0534(11) 0.0618(12) 0.0408(10) 0.0099(8) 0.0112(8) -0.0038(9)
N3 0.0305(9) 0.0386(10) 0.0371(10) -0.0024(8) 0.0128(8) -0.0058(8)
O1 0.0301(9) 0.0677(13) 0.0589(12) -0.0053(10) -0.0011(8) -0.0105(8)
O4 0.0651(12) 0.0607(12) 0.0344(9) 0.0031(8) 0.0081(8) 0.0132(10)
O5 0.087(2) 0.063(2) 0.104(3) 0.000 0.067(2) 0.000
O2 0.0939(17) 0.0643(14) 0.0413(11) 0.0124(10) -0.0084(11) 0.0104(12)
N1 0.0360(11) 0.0717(15) 0.0383(11) -0.0034(10) 0.0104(9) -0.0128(10)
F1 0.1019(17) 0.0966(17) 0.0982(16) 0.0428(13) 0.0161(13) -0.0231(13)
N2 0.0313(10) 0.0633(14) 0.0443(11) -0.0066(10) 0.0093(9) -0.0038(10)
C6 0.0238(11) 0.0731(18) 0.0527(15) -0.0025(13) 0.0113(10) -0.0066(11)
F3 0.1231(19) 0.0770(15) 0.1028(17) 0.0257(13) 0.0193(15) -0.0323(14)
C8 0.0249(11) 0.0644(17) 0.0515(14) -0.0057(12) 0.0143(10) -0.0060(11)
C5 0.0323(12) 0.0681(18) 0.0510(14) 0.0023(12) 0.0162(11) -0.0179(12)
C9 0.0345(13) 0.0557(17) 0.0609(16) -0.0073(13) 0.0013(12) 0.0046(11)
F2 0.1032(18) 0.0885(17) 0.211(3) 0.0706(19) 0.079(2) 0.0100(14)
C7 0.0336(13) 0.0668(19) 0.0737(19) 0.0015(15) 0.0175(13) -0.0120(12)
C2 0.0465(16) 0.077(2) 0.0725(19) 0.0203(16) 0.0166(14) -0.0215(14)
C15A 0.031(3) 0.045(5) 0.056(4) 0.003(4) 0.005(2) 0.001(3)
C4 0.0616(18) 0.080(2) 0.0451(15) 0.0098(14) 0.0084(13) -0.0312(16)
C23A 0.038(3) 0.048(4) 0.037(3) 0.000(2) 0.010(2) -0.005(2)
C3 0.068(2) 0.085(2) 0.0642(19) 0.0261(17) 0.0080(16) -0.0331(18)
C11A 0.041(3) 0.040(3) 0.041(3) -0.001(2) 0.014(2) -0.002(2)
C22A 0.033(2) 0.049(3) 0.033(2) -0.0010(17) 0.0160(16) -0.0069(18)
C10A 0.026(2) 0.037(2) 0.039(2) -0.0025(19) 0.0108(16) -0.0070(16)
C14A 0.030(2) 0.040(2) 0.038(2) 0.0014(17) 0.0045(16) -0.0090(18)
C13A 0.050(3) 0.044(3) 0.062(3) 0.010(3) 0.022(3) -0.002(2)
C19A 0.075(7) 0.046(4) 0.041(4) 0.004(3) 0.019(5) 0.009(4)
C18A 0.040(2) 0.040(2) 0.036(2) 0.0000(17) 0.0122(18) 0.0045(18)
C16A 0.030(3) 0.058(3) 0.065(3) 0.008(3) 0.002(2) -0.005(2)
C17A 0.031(3) 0.107(7) 0.154(11) -0.036(7) -0.010(5) 0.005(4)
C25A 0.067(4) 0.090(5) 0.039(3) 0.004(3) 0.000(3) -0.020(4)
C24A 0.061(4) 0.134(7) 0.041(3) 0.013(3) 0.004(3) -0.036(4)
C12A 0.032(2) 0.043(3) 0.049(3) 0.005(2) 0.012(2) -0.002(2)
C1 0.070(2) 0.075(2) 0.103(3) 0.034(2) 0.0220(19) -0.0238(18)
C21A 0.241(18) 0.055(6) 0.104(9) 0.017(5) 0.028(11) 0.018(8)
C20A 0.060(3) 0.045(3) 0.044(3) 0.001(2) 0.010(2) 0.015(3)
C22B 0.031(2) 0.042(3) 0.033(3) -0.007(2) 0.0086(19) -0.009(2)
C14B 0.028(2) 0.055(3) 0.049(3) -0.008(2) 0.016(2) -0.009(2)
C10B 0.034(3) 0.039(3) 0.034(2) 0.000(2) 0.012(2) -0.002(2)
C18B 0.041(3) 0.032(2) 0.034(3) -0.0029(19) 0.001(2) -0.009(2)
C15B 0.035(4) 0.045(7) 0.056(5) 0.008(4) 0.012(3) -0.005(4)
C11B 0.034(3) 0.038(4) 0.073(5) 0.002(3) 0.024(3) 0.002(2)
C19B 0.060(6) 0.053(5) 0.047(6) -0.006(4) 0.005(4) 0.012(4)
C23B 0.048(4) 0.053(5) 0.034(3) -0.002(3) 0.012(3) -0.018(3)
C12B 0.030(3) 0.059(4) 0.059(4) 0.020(3) 0.011(3) -0.002(3)
C16B 0.033(3) 0.088(6) 0.090(5) -0.012(5) 0.011(3) -0.004(3)
C20B 0.071(5) 0.054(5) 0.107(7) -0.025(4) -0.009(5) 0.011(4)
C24B 0.052(4) 0.061(4) 0.036(3) -0.006(3) 0.008(3) -0.019(3)
C13B 0.036(4) 0.062(5) 0.144(10) 0.047(5) 0.015(5) 0.006(3)
C17B 0.043(5) 0.105(10) 0.102(8) 0.012(6) -0.006(5) -0.007(5)
C21B 0.050(4) 0.037(4) 0.063(6) -0.004(4) 0.010(3) 0.001(3)
C25B 0.090(6) 0.083(6) 0.042(4) 0.002(4) 0.008(4) -0.024(5)

loop_
_atom_type_symbol
_atom_type_description
_atom_type_scat_dispersion_real
_atom_type_scat_dispersion_imag
_atom_type_scat_source
C C 0.0181 0.0091 'International Tables Vol C Tables 4.2.6.8 and 6.1.1.4'
H H 0.0000 0.0000 'International Tables Vol C Tables 4.2.6.8 and 6.1.1.4'
F F 0.0727 0.0534 'International Tables Vol C Tables 4.2.6.8 and 6.1.1.4'
N N 0.0311 0.0180 'International Tables Vol C Tables 4.2.6.8 and 6.1.1.4'
O O 0.0492 0.0322 'International Tables Vol C Tables 4.2.6.8 and 6.1.1.4'
S S 0.3331 0.5567 'International Tables Vol C Tables 4.2.6.8 and 6.1.1.4'

loop_
_exptl_crystal_face_index_h
_exptl_crystal_face_index_k
_exptl_crystal_face_index_l
_exptl_crystal_face_perp_dist
7 1 7 0.1034
-10 -5 9 0.0362
-7 -1 -7 0.1025
9 5 -9 0.0331
3 11 1 0.0510
-4 10 3 0.0461
-13 -1 4 0.0769
4 -10 -3 0.0204
6 1 8 0.1038
-8 -1 -7 0.1017
9 5 -9 0.0323

loop_
_geom_angle_atom_site_label_1
_geom_angle_atom_site_label_2
_geom_angle_atom_site_label_3
_geom_angle
O3 S1 C9 105.28(12)
O4 S1 O3 110.72(12)
O4 S1 C9 106.68(13)
O2 S1 O3 114.18(13)
O2 S1 O4 114.75(12)
O2 S1 C9 104.26(15)
C22A N3 C10A 111.7(3)
C22A N3 C14A 109.3(3)
C22A N3 C18A 113.5(3)
C10A N3 C14A 108.8(2)
C10A N3 C18A 108.4(3)
C18A N3 C14A 104.9(3)
C14B N3 C22B 105.2(3)
C10B N3 C22B 106.3(3)
C10B N3 C14B 114.0(3)
C10B N3 C18B 112.4(3)
C18B N3 C22B 108.2(3)
C18B N3 C14B 110.3(3)
C8 N1 H1 116.6
C8 N1 C5 126.8(2)
C5 N1 H1 116.6
C8 N2 H2 119.4
C8 N2 C9 121.2(2)
C9 N2 H2 119.4
C5 C6 H6 120.0
C7 C6 H6 120.0
C7 C6 C5 120.0(3)
O1 C8 N1 123.7(3)
O1 C8 N2 122.2(3)
N2 C8 N1 114.1(2)
N1 C5 C6 124.2(3)
N1 C5 C4 117.3(3)
C6 C5 C4 118.5(3)
S1 C9 H9A 108.9
S1 C9 H9B 108.9
N2 C9 S1 113.23(18)
N2 C9 H9A 108.9
N2 C9 H9B 108.9
H9A C9 H9B 107.7
C6 C7 H7 119.2
C6 C7 C2 121.6(3)
C2 C7 H7 119.2
C7 C2 C1 120.8(3)
C3 C2 C7 118.5(3)
C3 C2 C1 120.5(3)
H15A C15A H15B 108.1
C14A C15A H15A 109.5
C14A C15A H15B 109.5
C16A C15A H15A 109.5
C16A C15A H15B 109.5
C16A C15A C14A 110.6(7)
C5 C4 H4 119.6
C3 C4 C5 120.7(3)
C3 C4 H4 119.6
H23A C23A H23B 107.8
C22A C23A H23A 109.1
C22A C23A H23B 109.1
C24A C23A H23A 109.1
C24A C23A H23B 109.1
C24A C23A C22A 112.5(6)
C2 C3 H3 119.7
C4 C3 C2 120.6(3)
C4 C3 H3 119.7
H11A C11A H11B 108.0
C10A C11A H11A 109.4
C10A C11A H11B 109.4
C10A C11A C12A 111.0(5)
C12A C11A H11A 109.4
C12A C11A H11B 109.4
N3 C22A C23A 114.5(4)
N3 C22A H22A 108.6
N3 C22A H22B 108.6
C23A C22A H22A 108.6
C23A C22A H22B 108.6
H22A C22A H22B 107.6
N3 C10A H10A 107.7
N3 C10A H10B 107.7
C11A C10A N3 118.5(4)
C11A C10A H10A 107.7
C11A C10A H10B 107.7
H10A C10A H10B 107.1
N3 C14A H14A 108.4
N3 C14A H14B 108.4
C15A C14A N3 115.5(5)
C15A C14A H14A 108.4
C15A C14A H14B 108.4
H14A C14A H14B 107.5
H13A C13A H13B 109.5
H13A C13A H13C 109.5
H13B C13A H13C 109.5
C12A C13A H13A 109.5
C12A C13A H13B 109.5
C12A C13A H13C 109.5
H19A C19A H19B 107.9
C18A C19A H19A 109.2
C18A C19A H19B 109.2
C18A C19A C20A 112.1(8)
C20A C19A H19A 109.2
C20A C19A H19B 109.2
N3 C18A H18A 108.4
N3 C18A H18B 108.4
C19A C18A N3 115.6(5)
C19A C18A H18A 108.4
C19A C18A H18B 108.4
H18A C18A H18B 107.4
C15A C16A H16A 109.3
C15A C16A H16B 109.3
H16A C16A H16B 107.9
C17A C16A C15A 111.7(7)
C17A C16A H16A 109.3
C17A C16A H16B 109.3
C16A C17A H17A 109.5
C16A C17A H17B 109.5
C16A C17A H17C 109.5
H17A C17A H17B 109.5
H17A C17A H17C 109.5
H17B C17A H17C 109.5
H25A C25A H25B 109.5
H25A C25A H25C 109.5
H25B C25A H25C 109.5
C24A C25A H25A 109.5
C24A C25A H25B 109.5
C24A C25A H25C 109.5
C23A C24A C25A 115.9(7)
C23A C24A H24A 108.3
C23A C24A H24B 108.3
C25A C24A H24A 108.3
C25A C24A H24B 108.3
H24A C24A H24B 107.4
C11A C12A H12A 108.6
C11A C12A H12B 108.6
C13A C12A C11A 114.8(6)
C13A C12A H12A 108.6
C13A C12A H12B 108.6
H12A C12A H12B 107.5
F1 C1 C2 112.9(4)
F3 C1 F1 105.3(3)
F3 C1 C2 112.6(3)
F2 C1 F1 104.4(3)
F2 C1 F3 106.9(4)
F2 C1 C2 114.0(3)
H21A C21A H21B 109.5
H21A C21A H21C 109.5
H21B C21A H21C 109.5
C20A C21A H21A 109.5
C20A C21A H21B 109.5
C20A C21A H21C 109.5
C19A C20A C21A 107.3(9)
C19A C20A H20A 110.3
C19A C20A H20B 110.3
C21A C20A H20A 110.3
C21A C20A H20B 110.3
H20A C20A H20B 108.5
N3 C22B H22C 108.1
N3 C22B H22D 108.1
H22C C22B H22D 107.3
C23B C22B N3 116.6(4)
C23B C22B H22C 108.1
C23B C22B H22D 108.1
N3 C14B H14C 109.2
N3 C14B H14D 109.2
H14C C14B H14D 107.9
C15B C14B N3 112.0(6)
C15B C14B H14C 109.2
C15B C14B H14D 109.2
N3 C10B H10C 108.0
N3 C10B H10D 108.0
N3 C10B C11B 117.2(5)
H10C C10B H10D 107.2
C11B C10B H10C 108.0
C11B C10B H10D 108.0
N3 C18B H18C 107.7
N3 C18B H18D 107.7
N3 C18B C19B 118.3(6)
H18C C18B H18D 107.1
C19B C18B H18C 107.7
C19B C18B H18D 107.7
C14B C15B H15C 109.1
C14B C15B H15D 109.1
C14B C15B C16B 112.4(9)
H15C C15B H15D 107.8
C16B C15B H15C 109.1
C16B C15B H15D 109.1
C10B C11B H11C 109.7
C10B C11B H11D 109.7
C10B C11B C12B 110.0(7)
H11C C11B H11D 108.2
C12B C11B H11C 109.7
C12B C11B H11D 109.7
C18B C19B H19C 110.0
C18B C19B H19D 110.0
H19C C19B H19D 108.4
C20B C19B C18B 108.5(10)
C20B C19B H19C 110.0
C20B C19B H19D 110.0
C22B C23B H23C 109.6
C22B C23B H23D 109.6
C22B C23B C24B 110.1(6)
H23C C23B H23D 108.2
C24B C23B H23C 109.6
C24B C23B H23D 109.6
C11B C12B H12C 109.5
C11B C12B H12D 109.5
C11B C12B C13B 110.9(9)
H12C C12B H12D 108.0
C13B C12B H12C 109.5
C13B C12B H12D 109.5
C15B C16B H16C 109.0
C15B C16B H16D 109.0
H16C C16B H16D 107.8
C17B C16B C15B 113.1(10)
C17B C16B H16C 109.0
C17B C16B H16D 109.0
C19B C20B H20C 108.0
C19B C20B H20D 108.0
H20C C20B H20D 107.3
C21B C20B C19B 117.0(10)
C21B C20B H20C 108.0
C21B C20B H20D 108.0
C23B C24B H24C 109.2
C23B C24B H24D 109.2
C23B C24B C25B 112.0(7)
H24C C24B H24D 107.9
C25B C24B H24C 109.2
C25B C24B H24D 109.2
C12B C13B H13D 109.5
C12B C13B H13E 109.5
C12B C13B H13F 109.5
H13D C13B H13E 109.5
H13D C13B H13F 109.5
H13E C13B H13F 109.5
C16B C17B H17D 109.5
C16B C17B H17E 109.5
C16B C17B H17F 109.5
H17D C17B H17E 109.5
H17D C17B H17F 109.5
H17E C17B H17F 109.5
C20B C21B H21D 109.5
C20B C21B H21E 109.5
C20B C21B H21F 109.5
H21D C21B H21E 109.5
H21D C21B H21F 109.5
H21E C21B H21F 109.5
C24B C25B H25D 109.5
C24B C25B H25E 109.5
C24B C25B H25F 109.5
H25D C25B H25E 109.5
H25D C25B H25F 109.5
H25E C25B H25F 109.5

loop_
_geom_bond_atom_site_label_1
_geom_bond_atom_site_label_2
_geom_bond_distance
S1 O3 1.470(2)
S1 O4 1.457(2)
S1 O2 1.443(2)
S1 C9 1.793(3)
N3 C22A 1.463(4)
N3 C10A 1.514(5)
N3 C14A 1.581(4)
N3 C18A 1.529(5)
N3 C22B 1.600(5)
N3 C14B 1.499(5)
N3 C10B 1.484(5)
N3 C18B 1.491(5)
O1 C8 1.232(3)
O5 H5 0.8703
N1 H1 0.8800
N1 C8 1.372(3)
N1 C5 1.394(4)
F1 C1 1.351(5)
N2 H2 0.8800
N2 C8 1.357(4)
N2 C9 1.423(4)
C6 H6 0.9500
C6 C5 1.397(4)
C6 C7 1.374(4)
F3 C1 1.331(4)
C5 C4 1.401(4)
C9 H9A 0.9900
C9 H9B 0.9900
F2 C1 1.329(5)
C7 H7 0.9500
C7 C2 1.391(4)
C2 C3 1.386(5)
C2 C1 1.485(5)
C15A H15A 0.9900
C15A H15B 0.9900
C15A C14A 1.511(9)
C15A C16A 1.506(11)
C4 H4 0.9500
C4 C3 1.378(5)
C23A H23A 0.9900
C23A H23B 0.9900
C23A C22A 1.513(7)
C23A C24A 1.485(9)
C3 H3 0.9500
C11A H11A 0.9900
C11A H11B 0.9900
C11A C10A 1.501(7)
C11A C12A 1.502(8)
C22A H22A 0.9900
C22A H22B 0.9900
C10A H10A 0.9900
C10A H10B 0.9900
C14A H14A 0.9900
C14A H14B 0.9900
C13A H13A 0.9800
C13A H13B 0.9800
C13A H13C 0.9800
C13A C12A 1.500(8)
C19A H19A 0.9900
C19A H19B 0.9900
C19A C18A 1.482(12)
C19A C20A 1.529(13)
C18A H18A 0.9900
C18A H18B 0.9900
C16A H16A 0.9900
C16A H16B 0.9900
C16A C17A 1.504(11)
C17A H17A 0.9800
C17A H17B 0.9800
C17A H17C 0.9800
C25A H25A 0.9800
C25A H25B 0.9800
C25A H25C 0.9800
C25A C24A 1.494(9)
C24A H24A 0.9900
C24A H24B 0.9900
C12A H12A 0.9900
C12A H12B 0.9900
C21A H21A 0.9800
C21A H21B 0.9800
C21A H21C 0.9800
C21A C20A 1.578(14)
C20A H20A 0.9900
C20A H20B 0.9900
C22B H22C 0.9900
C22B H22D 0.9900
C22B C23B 1.517(9)
C14B H14C 0.9900
C14B H14D 0.9900
C14B C15B 1.481(14)
C10B H10C 0.9900
C10B H10D 0.9900
C10B C11B 1.512(9)
C18B H18C 0.9900
C18B H18D 0.9900
C18B C19B 1.523(15)
C15B H15C 0.9900
C15B H15D 0.9900
C15B C16B 1.527(14)
C11B H11C 0.9900
C11B H11D 0.9900
C11B C12B 1.523(11)
C19B H19C 0.9900
C19B H19D 0.9900
C19B C20B 1.500(17)
C23B H23C 0.9900
C23B H23D 0.9900
C23B C24B 1.526(10)
C12B H12C 0.9900
C12B H12D 0.9900
C12B C13B 1.532(12)
C16B H16C 0.9900
C16B H16D 0.9900
C16B C17B 1.526(14)
C20B H20C 0.9900
C20B H20D 0.9900
C20B C21B 1.442(14)
C24B H24C 0.9900
C24B H24D 0.9900
C24B C25B 1.528(11)
C13B H13D 0.9800
C13B H13E 0.9800
C13B H13F 0.9800
C17B H17D 0.9800
C17B H17E 0.9800
C17B H17F 0.9800
C21B H21D 0.9800
C21B H21E 0.9800
C21B H21F 0.9800
C25B H25D 0.9800
C25B H25E 0.9800
C25B H25F 0.9800

loop_
_geom_torsion_atom_site_label_1
_geom_torsion_atom_site_label_2
_geom_torsion_atom_site_label_3
_geom_torsion_atom_site_label_4
_geom_torsion
O3 S1 C9 N2 -61.0(2)
N3 C22B C23B C24B -178.4(5)
N3 C14B C15B C16B -172.6(7)
N3 C10B C11B C12B 179.8(4)
N3 C18B C19B C20B 178.9(8)
O4 S1 C9 N2 56.6(2)
O2 S1 C9 N2 178.5(2)
N1 C5 C4 C3 -176.5(3)
C6 C5 C4 C3 1.7(4)
C6 C7 C2 C3 1.2(5)
C6 C7 C2 C1 -173.4(3)
C8 N1 C5 C6 4.1(4)
C8 N1 C5 C4 -177.8(2)
C8 N2 C9 S1 -95.3(3)
C5 N1 C8 O1 12.0(4)
C5 N1 C8 N2 -169.0(2)
C5 C6 C7 C2 -0.7(4)
C5 C4 C3 C2 -1.3(5)
C9 N2 C8 O1 -9.3(4)
C9 N2 C8 N1 171.8(2)
C7 C6 C5 N1 177.4(2)
C7 C6 C5 C4 -0.7(4)
C7 C2 C3 C4 -0.2(5)
C7 C2 C1 F1 -146.2(3)
C7 C2 C1 F3 -27.1(5)
C7 C2 C1 F2 94.9(4)
C3 C2 C1 F1 39.4(4)
C3 C2 C1 F3 158.4(3)
C3 C2 C1 F2 -79.6(5)
C22A N3 C10A C11A 179.6(4)
C22A N3 C14A C15A 72.0(7)
C22A N3 C18A C19A 46.3(8)
C22A C23A C24A C25A 176.7(6)
C10A N3 C22A C23A -65.6(5)
C10A N3 C14A C15A -50.2(7)
C10A N3 C18A C19A 171.1(7)
C10A C11A C12A C13A 167.8(4)
C14A N3 C22A C23A 173.9(4)
C14A N3 C10A C11A -59.7(4)
C14A N3 C18A C19A -72.8(7)
C14A C15A C16A C17A 177.3(9)
C18A N3 C22A C23A 57.3(5)
C18A N3 C10A C11A 53.8(5)
C18A N3 C14A C15A -166.1(6)
C18A C19A C20A C21A 172.5(10)
C16A C15A C14A N3 -175.8(6)
C24A C23A C22A N3 -177.4(5)
C12A C11A C10A N3 164.8(4)
C1 C2 C3 C4 174.4(3)
C20A C19A C18A N3 176.5(6)
C22B N3 C14B C15B 179.0(7)
C22B N3 C10B C11B -71.5(5)
C22B N3 C18B C19B -58.2(9)
C22B C23B C24B C25B -169.9(7)
C14B N3 C22B C23B 73.2(6)
C14B N3 C10B C11B 44.0(6)
C14B N3 C18B C19B -172.8(9)
C14B C15B C16B C17B 177.7(10)
C10B N3 C22B C23B -165.5(5)
C10B N3 C14B C15B 62.9(7)
C10B N3 C18B C19B 58.8(9)
C10B C11B C12B C13B 178.9(6)
C18B N3 C22B C23B -44.7(6)
C18B N3 C14B C15B -64.6(7)
C18B N3 C10B C11B 170.4(5)
C18B C19B C20B C21B -173.9(11)
